data_7210214
loop_
_publ_author_name
'Delori, Amit'
'Suresh, Eringathodi'
'Pedireddi, V. R.'

_publ_section_title
;
 Influence of molecular shape on the design and synthesis of
 supramolecular assemblies
;
_journal_issue 24
_journal_name_full CrystEngComm
_journal_page_first 4811
_journal_paper_doi 10.1039/c3ce40501j
_journal_volume 15
_journal_year 2013
_chemical_formula_moiety '2(C9 H9 N5), C10 H10 O4'
_chemical_formula_sum 'C28 H28 N10 O4'
_chemical_formula_weight 568.60
_chemical_name_systematic '2,4-Diamino-6-phenyl-1,3,5-triazine+1,4-Phenylenediacetic acid'
_space_group_IT_number 61
_symmetry_cell_setting orthorhombic
_symmetry_space_group_name_Hall '-P 2ac 2ab'
_symmetry_space_group_name_H-M 'P b c a'
_atom_sites_solution_hydrogens geom
_atom_sites_solution_primary direct
_atom_sites_solution_secondary difmap
_audit_creation_method SHELXL-97
_cell_angle_alpha 90.00
_cell_angle_beta 90.00
_cell_angle_gamma 90.00
_cell_formula_units_Z 4
_cell_length_a 12.405(4)
_cell_length_b 6.948(2)
_cell_length_c 31.402(11)
_cell_measurement_temperature 298(2)
_cell_volume 2706.5(15)
_computing_cell_refinement SMART
_computing_data_collection SMART
_computing_data_reduction SAINTPLUS
_computing_structure_refinement 'SHELXTL (Sheldrick, 1997)'
_computing_structure_solution 'SHELXTL (Sheldrick, 1990)'
_diffrn_ambient_temperature 298(2)
_diffrn_measured_fraction_theta_full 0.998
_diffrn_measured_fraction_theta_max 0.998
_diffrn_measurement_device_type 'Bruker, APEX CCD area detector'
_diffrn_measurement_method SMART
_diffrn_radiation_monochromator graphite
_diffrn_radiation_source 'fine-focus sealed tube'
_diffrn_radiation_type MoK\a
_diffrn_radiation_wavelength 0.71073
_diffrn_reflns_av_R_equivalents 0.0451
_diffrn_reflns_av_sigmaI/netI 0.0191
_diffrn_reflns_limit_h_max 14
_diffrn_reflns_limit_h_min -14
_diffrn_reflns_limit_k_max 8
_diffrn_reflns_limit_k_min -8
_diffrn_reflns_limit_l_max 37
_diffrn_reflns_limit_l_min -37
_diffrn_reflns_number 18044
_diffrn_reflns_theta_full 25.29
_diffrn_reflns_theta_max 25.29
_diffrn_reflns_theta_min 2.09
_exptl_absorpt_coefficient_mu 0.098
_exptl_absorpt_correction_type none
_exptl_crystal_colour Colorless
_exptl_crystal_density_diffrn 1.395
_exptl_crystal_density_method 'not measured'
_exptl_crystal_description Blocks
_exptl_crystal_F_000 1192
_exptl_crystal_size_max 0.35
_exptl_crystal_size_mid 0.30
_exptl_crystal_size_min 0.25
_refine_diff_density_max 0.264
_refine_diff_density_min -0.389
_refine_diff_density_rms 0.078
_refine_ls_extinction_method none
_refine_ls_goodness_of_fit_ref 1.292
_refine_ls_hydrogen_treatment mixed
_refine_ls_matrix_type full
_refine_ls_number_parameters 234
_refine_ls_number_reflns 2459
_refine_ls_number_restraints 0
_refine_ls_restrained_S_all 1.292
_refine_ls_R_factor_all 0.0750
_refine_ls_R_factor_gt 0.0685
_refine_ls_shift/su_max 0.000
_refine_ls_shift/su_mean 0.000
_refine_ls_structure_factor_coef Fsqd
_refine_ls_weighting_details 'calc w=1/[\s^2^(Fo^2^)+(0.0799P)^2^+1.8497P] where P=(Fo^2^+2Fc^2^)/3'
_refine_ls_weighting_scheme calc
_refine_ls_wR_factor_gt 0.1856
_refine_ls_wR_factor_ref 0.1904
_reflns_number_gt 2152
_reflns_number_total 2459
_reflns_threshold_expression >2sigma(I)
_cod_data_source_file c3ce40501j.txt
_cod_data_source_block datam3
_cod_depositor_comments
;
The following automatic conversions were performed:

'_symmetry_cell_setting' value 'Orthorhombic' changed to
'orthorhombic' according to
/home/saulius/struct/CIF-dictionaries/cif_core.dic dictionary named
'cif_core.dic' version 2.4.2 from 2011-04-26.

Automatic conversion script
Id: cif_fix_values 1891 2012-01-12 08:04:46Z andrius 
;
_cod_original_sg_symbol_H-M Pbca
_cod_database_code 7210214

loop_
_symmetry_equiv_pos_as_xyz
'x, y, z'
'-x+1/2, -y, z+1/2'
'-x, y+1/2, -z+1/2'
'x+1/2, -y+1/2, -z'
'-x, -y, -z'
'x-1/2, y, -z-1/2'
'x, -y-1/2, z-1/2'
'-x-1/2, y-1/2, z'

loop_
_atom_site_label
_atom_site_type_symbol
_atom_site_fract_x
_atom_site_fract_y
_atom_site_fract_z
_atom_site_U_iso_or_equiv
_atom_site_adp_type
_atom_site_occupancy
_atom_site_symmetry_multiplicity
_atom_site_calc_flag
_atom_site_refinement_flags
C1 C 0.4584(3) -0.1218(5) 0.46972(10) 0.0520(8) Uani 1 1 d .
C2 C 0.3920(2) -0.0002(5) 0.49218(9) 0.0509(8) Uani 1 1 d .
H2C H 0.3183 -0.0023 0.4867 0.061 Uiso 1 1 calc R
C3 C 0.4309(2) 0.1250(4) 0.52268(8) 0.0444(7) Uani 1 1 d .
C4 C 0.3561(3) 0.2564(6) 0.54695(9) 0.0585(9) Uani 1 1 d .
H4A H 0.3875 0.3842 0.5479 0.070 Uiso 1 1 calc R
H4B H 0.2883 0.2655 0.5317 0.070 Uiso 1 1 calc R
C5 C 0.3339(2) 0.1909(5) 0.59162(9) 0.0485(8) Uani 1 1 d .
C6 C 0.98698(18) 0.1114(4) 0.77989(8) 0.0298(5) Uani 1 1 d .
C7 C 0.89394(17) 0.0969(4) 0.71810(8) 0.0293(6) Uani 1 1 d .
C8 C 0.80354(18) 0.0902(4) 0.78089(8) 0.0326(6) Uani 1 1 d .
C9 C 0.89245(18) 0.0959(4) 0.67105(8) 0.0310(6) Uani 1 1 d .
C10 C 0.9723(2) 0.1895(4) 0.64772(8) 0.0370(6) Uani 1 1 d .
H10 H 1.026(2) 0.257(5) 0.6633(10) 0.044(8) Uiso 1 1 d .
C11 C 0.9694(2) 0.1910(5) 0.60373(9) 0.0458(7) Uani 1 1 d .
H11 H 1.024(3) 0.256(5) 0.5890(11) 0.055(9) Uiso 1 1 d .
C12 C 0.8875(3) 0.0956(5) 0.58258(10) 0.0499(8) Uani 1 1 d .
H12 H 0.887(3) 0.097(5) 0.5522(13) 0.066(11) Uiso 1 1 d .
C13 C 0.8084(2) -0.0003(5) 0.60531(9) 0.0463(7) Uani 1 1 d .
H13 H 0.755(3) -0.060(5) 0.5904(11) 0.062(10) Uiso 1 1 d .
C14 C 0.8105(2) -0.0004(4) 0.64915(8) 0.0371(6) Uani 1 1 d .
H14 H 0.759(3) -0.070(5) 0.6663(10) 0.050(8) Uiso 1 1 d .
N1 N 0.71271(18) 0.0799(4) 0.80306(8) 0.0447(7) Uani 1 1 d .
H1B H 0.719(2) 0.099(5) 0.8307(11) 0.045(8) Uiso 1 1 d .
N2 N 1.07993(17) 0.1228(4) 0.80110(8) 0.0392(6) Uani 1 1 d .
H2B H 1.077(2) 0.126(4) 0.8295(11) 0.036(7) Uiso 1 1 d .
N3 N 0.99046(15) 0.1079(3) 0.73711(6) 0.0314(5) Uani 1 1 d .
N4 N 0.89621(15) 0.1038(3) 0.80317(7) 0.0347(5) Uani 1 1 d .
N5 N 0.79867(15) 0.0873(3) 0.73806(6) 0.0333(5) Uani 1 1 d .
O1 O 0.24617(19) 0.1436(5) 0.60402(7) 0.0766(9) Uani 1 1 d .
O2 O 0.41943(17) 0.1917(5) 0.61579(7) 0.0706(8) Uani 1 1 d .
H2W H 0.405(3) 0.156(7) 0.6431(17) 0.091(14) Uiso 1 1 d .
H1 H 0.432(2) -0.209(4) 0.4504(10) 0.040(8) Uiso 1 1 d .
H2A H 1.141(3) 0.123(5) 0.7864(10) 0.049(9) Uiso 1 1 d .
H1A H 0.651(3) 0.082(5) 0.7892(10) 0.052(9) Uiso 1 1 d .

loop_
_atom_site_aniso_label
_atom_site_aniso_U_11
_atom_site_aniso_U_22
_atom_site_aniso_U_33
_atom_site_aniso_U_23
_atom_site_aniso_U_13
_atom_site_aniso_U_12
C1 0.0499(18) 0.067(2) 0.0391(15) -0.0080(15) -0.0051(13) -0.0103(16)
C2 0.0371(15) 0.079(2) 0.0368(15) 0.0038(15) -0.0017(11) -0.0070(14)
C3 0.0462(16) 0.0588(19) 0.0282(13) 0.0090(12) 0.0015(11) -0.0003(13)
C4 0.065(2) 0.070(2) 0.0399(16) 0.0055(15) 0.0011(14) 0.0164(18)
C5 0.0455(17) 0.064(2) 0.0355(14) -0.0021(13) 0.0008(12) 0.0098(15)
C6 0.0187(11) 0.0360(13) 0.0347(12) -0.0004(10) -0.0017(9) 0.0012(9)
C7 0.0183(11) 0.0345(13) 0.0350(13) -0.0014(10) -0.0018(9) 0.0007(9)
C8 0.0197(12) 0.0415(14) 0.0365(13) 0.0008(11) -0.0012(9) 0.0014(10)
C9 0.0218(11) 0.0374(14) 0.0338(13) 0.0009(11) -0.0014(9) 0.0055(10)
C10 0.0272(12) 0.0445(15) 0.0395(14) 0.0004(12) -0.0015(11) 0.0009(11)
C11 0.0424(15) 0.0543(18) 0.0408(15) 0.0072(13) 0.0046(12) 0.0005(14)
C12 0.0576(19) 0.0599(19) 0.0322(14) -0.0002(14) -0.0052(13) 0.0026(15)
C13 0.0430(16) 0.0541(18) 0.0417(15) -0.0076(13) -0.0116(13) 0.0003(13)
C14 0.0262(13) 0.0442(15) 0.0409(14) -0.0018(12) -0.0039(11) 0.0007(11)
N1 0.0179(10) 0.0808(19) 0.0353(13) -0.0022(12) 0.0009(9) -0.0016(11)
N2 0.0169(10) 0.0671(17) 0.0337(12) -0.0033(11) -0.0019(9) -0.0020(10)
N3 0.0162(10) 0.0444(13) 0.0338(11) -0.0005(9) -0.0017(8) 0.0012(8)
N4 0.0176(10) 0.0538(14) 0.0327(11) -0.0008(10) -0.0009(7) 0.0021(9)
N5 0.0170(10) 0.0475(13) 0.0353(11) -0.0028(9) -0.0012(8) 0.0005(9)
O1 0.0432(13) 0.134(3) 0.0523(13) 0.0078(14) -0.0038(11) -0.0137(14)
O2 0.0367(11) 0.137(3) 0.0377(12) 0.0135(14) 0.0010(9) -0.0026(14)

loop_
_atom_type_symbol
_atom_type_description
_atom_type_scat_dispersion_real
_atom_type_scat_dispersion_imag
_atom_type_scat_source
C C 0.0033 0.0016 'International Tables Vol C Tables 4.2.6.8 and 6.1.1.4'
H H 0.0000 0.0000 'International Tables Vol C Tables 4.2.6.8 and 6.1.1.4'
N N 0.0061 0.0033 'International Tables Vol C Tables 4.2.6.8 and 6.1.1.4'
O O 0.0106 0.0060 'International Tables Vol C Tables 4.2.6.8 and 6.1.1.4'

loop_
_geom_angle_atom_site_label_1
_geom_angle_atom_site_label_2
_geom_angle_atom_site_label_3
_geom_angle
_geom_angle_site_symmetry_1
_geom_angle_site_symmetry_3
C2 C1 C3 120.8(3) . 5_656
C2 C1 H1 122.1(18) . .
C3 C1 H1 117.0(18) 5_656 .
C1 C2 C3 122.2(3) . .
C1 C2 H2C 118.9 . .
C3 C2 H2C 118.9 . .
C2 C3 C1 117.0(3) . 5_656
C2 C3 C4 121.1(3) . .
C1 C3 C4 122.0(3) 5_656 .
C5 C4 C3 113.7(3) . .
C5 C4 H4A 108.8 . .
C3 C4 H4A 108.8 . .
C5 C4 H4B 108.8 . .
C3 C4 H4B 108.8 . .
H4A C4 H4B 107.7 . .
O1 C5 O2 123.3(3) . .
O1 C5 C4 123.5(3) . .
O2 C5 C4 113.2(3) . .
N2 C6 N4 117.1(2) . .
N2 C6 N3 118.2(2) . .
N4 C6 N3 124.7(2) . .
N5 C7 N3 125.7(2) . .
N5 C7 C9 117.2(2) . .
N3 C7 C9 117.2(2) . .
N1 C8 N5 119.0(2) . .
N1 C8 N4 117.1(2) . .
N5 C8 N4 123.9(2) . .
C10 C9 C14 118.8(2) . .
C10 C9 C7 121.0(2) . .
C14 C9 C7 120.2(2) . .
C11 C10 C9 120.7(3) . .
C11 C10 H10 121.8(18) . .
C9 C10 H10 117.4(18) . .
C10 C11 C12 119.7(3) . .
C10 C11 H11 119(2) . .
C12 C11 H11 122(2) . .
C11 C12 C13 120.2(3) . .
C11 C12 H12 119(2) . .
C13 C12 H12 121(2) . .
C14 C13 C12 120.2(3) . .
C14 C13 H13 122(2) . .
C12 C13 H13 118(2) . .
C13 C14 C9 120.4(3) . .
C13 C14 H14 123.0(19) . .
C9 C14 H14 116.6(19) . .
C8 N1 H1B 116(2) . .
C8 N1 H1A 118(2) . .
H1B N1 H1A 124(3) . .
C6 N2 H2B 117.7(18) . .
C6 N2 H2A 119(2) . .
H2B N2 H2A 124(3) . .
C7 N3 C6 114.67(19) . .
C6 N4 C8 115.8(2) . .
C7 N5 C8 115.28(19) . .
C5 O2 H2W 113(3) . .

loop_
_geom_bond_atom_site_label_1
_geom_bond_atom_site_label_2
_geom_bond_distance
_geom_bond_site_symmetry_2
C1 C2 1.375(5) .
C1 C3 1.393(4) 5_656
C1 H1 0.92(3) .
C2 C3 1.381(4) .
C2 H2C 0.9300 .
C3 C1 1.393(4) 5_656
C3 C4 1.509(4) .
C4 C5 1.500(4) .
C4 H4A 0.9700 .
C4 H4B 0.9700 .
C5 O1 1.201(4) .
C5 O2 1.305(4) .
C6 N2 1.334(3) .
C6 N4 1.344(3) .
C6 N3 1.344(3) .
C7 N5 1.339(3) .
C7 N3 1.340(3) .
C7 C9 1.478(4) .
C8 N1 1.327(3) .
C8 N5 1.346(3) .
C8 N4 1.349(3) .
C9 C10 1.393(4) .
C9 C14 1.398(4) .
C10 C11 1.382(4) .
C10 H10 0.95(3) .
C11 C12 1.383(4) .
C11 H11 0.94(3) .
C12 C13 1.384(5) .
C12 H12 0.95(4) .
C13 C14 1.377(4) .
C13 H13 0.91(4) .
C14 H14 0.97(3) .
N1 H1B 0.88(3) .
N1 H1A 0.88(4) .
N2 H2B 0.89(3) .
N2 H2A 0.89(3) .
O2 H2W 0.91(5) .
